data_2225700
loop_
_publ_author_name
'Campbell, Ian Sean'
'Edler, Kate L.'
'Parrott, II, Raleigh W.'
'Hitchcock, Shawn R.'
'Ferrence, Gregory M.'

_publ_section_title
;
 (6<i>S</i>)-2,4-Di-<i>tert</i>-butyl-6-[(4<i>S</i>,5<i>R</i>)-3-isopropyl-4-methyl-5-phenyloxazolidin-2-yl]phenol
;
_journal_coeditor_code SJ2720
_journal_issue 4
_journal_name_full 'Acta Crystallographica Section E'
_journal_page_first o900
_journal_page_last o901
_journal_paper_doi 10.1107/S1600536810009074
_journal_volume 66
_journal_year 2010
_chemical_formula_iupac 'C27 H39 N1 O2'
_chemical_formula_moiety 'C27 H39 N1 O2'
_chemical_formula_sum 'C27 H39 N O2'
_chemical_formula_weight 409.59
_chemical_name_systematic
;
(6<i>S</i>)-2,4-Di-<i>tert</i>-butyl-6-[(4<i>S/i>,5<i>R</i>)-
3-isopropyl-4-methyl-5-phenyloxazolidin-2-yl]phenol
;
_space_group_IT_number 5
_symmetry_cell_setting monoclinic
_symmetry_space_group_name_Hall 'C 2y'
_symmetry_space_group_name_H-M 'C 1 2 1'
_audit_creation_method 'WinGX routine CIF_UPDATE'
_cell_angle_alpha 90
_cell_angle_beta 91.833(2)
_cell_angle_gamma 90
_cell_formula_units_Z 4
_cell_length_a 18.9564(19)
_cell_length_b 6.9943(7)
_cell_length_c 18.3388(19)
_cell_measurement_reflns_used 4163
_cell_measurement_temperature 140(2)
_cell_measurement_theta_max 30.0357
_cell_measurement_theta_min 2.3885
_cell_volume 2430.2(4)
_computing_cell_refinement 'APEX2 and SAINT (Bruker, 2008)'
_computing_data_collection 'APEX2 (Bruker, 2008)'
_computing_data_reduction 'SAINT (Bruker, 2008)'
_computing_molecular_graphics
;
<i>ORTEP-3</i> for Windows (Farrugia, 1997) and <i>Mercury</i> (Macrae
<i>et al.</i>,  2008)
;
_computing_publication_material
;
<i>WinGX</i> (Farrugia, 1999) and <i>publCIF</i> (McMahon & Westrip,
2008)
;
_computing_structure_refinement 'SHELXL97 (Sheldrick, 2008)'
_computing_structure_solution 'SIR2004 (Burla <i>et al.</i>,  2005)'
_diffrn_ambient_temperature 140(2)
_diffrn_measured_fraction_theta_full 0.987
_diffrn_measured_fraction_theta_max 0.987
_diffrn_measurement_device_type 'Bruker SMART APEX CCD diffractometer'
_diffrn_measurement_method '\w scans'
_diffrn_radiation_monochromator graphite
_diffrn_radiation_source 'sealed tube'
_diffrn_radiation_type MoK\a
_diffrn_radiation_wavelength 0.71073
_diffrn_reflns_av_R_equivalents 0.0352
_diffrn_reflns_limit_h_max 26
_diffrn_reflns_limit_h_min -26
_diffrn_reflns_limit_k_max 9
_diffrn_reflns_limit_k_min -9
_diffrn_reflns_limit_l_max 26
_diffrn_reflns_limit_l_min -25
_diffrn_reflns_number 14330
_diffrn_reflns_theta_full 30.53
_diffrn_reflns_theta_max 30.53
_diffrn_reflns_theta_min 2.15
_diffrn_standards_decay_% 0
_diffrn_standards_number 0
_exptl_absorpt_coefficient_mu 0.069
_exptl_absorpt_correction_T_max 0.9924
_exptl_absorpt_correction_T_min 0.8090
_exptl_absorpt_correction_type multi-scan
_exptl_absorpt_process_details '(SADABS; Bruker, 2008)'
_exptl_crystal_colour colourless
_exptl_crystal_density_diffrn 1.119
_exptl_crystal_density_method 'not measured'
_exptl_crystal_description prism
_exptl_crystal_F_000 896
_exptl_crystal_size_max 0.55
_exptl_crystal_size_mid 0.27
_exptl_crystal_size_min 0.11
_refine_diff_density_max 0.307
_refine_diff_density_min -0.209
_refine_ls_extinction_method none
_refine_ls_goodness_of_fit_ref 1.06
_refine_ls_hydrogen_treatment mixed
_refine_ls_matrix_type full
_refine_ls_number_parameters 275
_refine_ls_number_reflns 3938
_refine_ls_number_restraints 1
_refine_ls_restrained_S_all 1.059
_refine_ls_R_factor_gt 0.0379
_refine_ls_shift/su_max 0
_refine_ls_structure_factor_coef Fsqd
_refine_ls_weighting_details 'calc w=1/[\s^2^(Fo^2^)+(0.0531P)^2^+0.4486P] where P=(Fo^2^+2Fc^2^)/3'
_refine_ls_weighting_scheme calc
_refine_ls_wR_factor_ref 0.0973
_reflns_number_gt 3568
_reflns_number_total 3938
_reflns_threshold_expression I>2\s(I)
_cod_data_source_file sj2720.cif
_cod_data_source_block I
_cod_original_sg_symbol_H-M 'C 2'
_cod_database_code 2225700
_cod_database_fobs_code 2225700

loop_
_symmetry_equiv_pos_as_xyz
'x, y, z'
'-x, y, -z'
'x+1/2, y+1/2, z'
'-x+1/2, y+1/2, -z'

loop_
_atom_site_type_symbol
_atom_site_label
_atom_site_fract_x
_atom_site_fract_y
_atom_site_fract_z
_atom_site_U_iso_or_equiv
_atom_site_adp_type
_atom_site_calc_flag
_atom_site_refinement_flags
_atom_site_occupancy
_atom_site_disorder_assembly
_atom_site_disorder_group
O O1 0.21602(6) 0.71916(17) 0.60579(5) 0.0173(2) Uani d . 1 . .
C C2 0.23499(7) 0.5793(2) 0.66002(8) 0.0151(3) Uani d . 1 . .
H H2 0.2784 0.5104 0.6451 0.018 Uiso calc R 1 . .
N N3 0.17413(6) 0.4434(2) 0.65832(7) 0.0156(2) Uani d . 1 . .
C C4 0.13878(8) 0.4652(3) 0.58521(8) 0.0184(3) Uani d . 1 . .
H H4 0.1378 0.3396 0.5591 0.022 Uiso calc R 1 . .
C C5 0.18794(8) 0.6063(2) 0.54634(8) 0.0168(3) Uani d . 1 . .
H H5 0.2272 0.5331 0.5242 0.02 Uiso calc R 1 . .
C C6 0.15197(8) 0.7273(3) 0.48843(8) 0.0190(3) Uani d . 1 . .
C C7 0.13772(9) 0.6460(3) 0.41968(9) 0.0247(4) Uani d . 1 . .
H H7 0.1551 0.5222 0.4087 0.03 Uiso calc R 1 . .
C C8 0.09812(10) 0.7473(3) 0.36750(9) 0.0310(4) Uani d . 1 . .
H H8 0.0879 0.6913 0.3211 0.037 Uiso calc R 1 . .
C C9 0.07341(9) 0.9289(3) 0.38248(10) 0.0309(4) Uani d . 1 . .
H H9 0.0457 0.9962 0.3469 0.037 Uiso calc R 1 . .
C C10 0.08921(9) 1.0122(3) 0.44958(10) 0.0296(4) Uani d . 1 . .
H H10 0.0734 1.1381 0.4596 0.036 Uiso calc R 1 . .
C C11 0.12842(9) 0.9110(3) 0.50231(9) 0.0241(3) Uani d . 1 . .
H H11 0.1391 0.9684 0.5483 0.029 Uiso calc R 1 . .
C C12 0.06366(8) 0.5394(3) 0.59313(10) 0.0265(4) Uani d . 1 . .
H H12A 0.0356 0.4433 0.6181 0.04 Uiso calc R 1 . .
H H12B 0.0424 0.5647 0.5447 0.04 Uiso calc R 1 . .
H H12C 0.0648 0.6579 0.6217 0.04 Uiso calc R 1 . .
C C13 0.19230(8) 0.2421(2) 0.67659(9) 0.0184(3) Uani d . 1 . .
H H13 0.2183 0.1852 0.6353 0.022 Uiso calc R 1 . .
C C14 0.23865(9) 0.2287(3) 0.74597(9) 0.0239(3) Uani d . 1 . .
H H14A 0.2823 0.3008 0.7395 0.036 Uiso calc R 1 . .
H H14B 0.2501 0.0944 0.756 0.036 Uiso calc R 1 . .
H H14C 0.2133 0.2823 0.787 0.036 Uiso calc R 1 . .
C C15 0.12439(8) 0.1293(2) 0.68651(9) 0.0215(3) Uani d . 1 . .
H H15A 0.0946 0.1382 0.642 0.032 Uiso calc R 1 . .
H H15B 0.099 0.1822 0.7276 0.032 Uiso calc R 1 . .
H H15C 0.136 -0.0051 0.6963 0.032 Uiso calc R 1 . .
C C16 0.24901(8) 0.6727(2) 0.73341(8) 0.0146(3) Uani d . 1 . .
C C17 0.19570(8) 0.6985(2) 0.78395(8) 0.0153(3) Uani d . 1 . .
C C18 0.21200(7) 0.7788(2) 0.85336(8) 0.0157(3) Uani d . 1 . .
C C19 0.28182(8) 0.8304(2) 0.86816(8) 0.0164(3) Uani d . 1 . .
H H19 0.2933 0.8853 0.9144 0.02 Uiso calc R 1 . .
C C20 0.33651(7) 0.8063(2) 0.81889(8) 0.0152(3) Uani d . 1 . .
C C21 0.31826(7) 0.7257(2) 0.75174(8) 0.0154(3) Uani d . 1 . .
H H21 0.3539 0.706 0.7173 0.018 Uiso calc R 1 . .
O O22 0.12784(5) 0.64508(18) 0.76713(6) 0.0186(2) Uani d . 1 . .
C C23 0.15478(8) 0.8022(2) 0.91039(8) 0.0177(3) Uani d . 1 . .
C C24 0.09529(8) 0.9342(3) 0.88101(9) 0.0240(3) Uani d . 1 . .
H H24A 0.0751 0.8813 0.8355 0.036 Uiso calc R 1 . .
H H24B 0.1145 1.0616 0.8717 0.036 Uiso calc R 1 . .
H H24C 0.0585 0.9437 0.9171 0.036 Uiso calc R 1 . .
C C25 0.12440(9) 0.6043(3) 0.92950(9) 0.0220(3) Uani d . 1 . .
H H25A 0.1051 0.5433 0.8851 0.033 Uiso calc R 1 . .
H H25B 0.0868 0.6198 0.9645 0.033 Uiso calc R 1 . .
H H25C 0.162 0.5241 0.9511 0.033 Uiso calc R 1 . .
C C26 0.18409(9) 0.8921(3) 0.98124(9) 0.0224(3) Uani d . 1 . .
H H26A 0.1461 0.9042 1.016 0.034 Uiso calc R 1 . .
H H26B 0.2033 1.019 0.9708 0.034 Uiso calc R 1 . .
H H26C 0.2216 0.8107 1.0022 0.034 Uiso calc R 1 . .
C C27 0.41164(8) 0.8692(2) 0.84125(8) 0.0175(3) Uani d . 1 . .
C C28 0.41262(9) 1.0865(3) 0.85531(9) 0.0217(3) Uani d . 1 . .
H H28A 0.3789 1.1178 0.8929 0.033 Uiso calc R 1 . .
H H28B 0.3995 1.1542 0.8101 0.033 Uiso calc R 1 . .
H H28C 0.4601 1.1257 0.8719 0.033 Uiso calc R 1 . .
C C29 0.46469(8) 0.8238(3) 0.78232(9) 0.0241(3) Uani d . 1 . .
H H29A 0.5118 0.8663 0.7987 0.036 Uiso calc R 1 . .
H H29B 0.4508 0.8905 0.7371 0.036 Uiso calc R 1 . .
H H29C 0.4654 0.6857 0.7735 0.036 Uiso calc R 1 . .
C C30 0.43590(8) 0.7636(3) 0.91139(9) 0.0225(3) Uani d . 1 . .
H H30A 0.4029 0.7905 0.9502 0.034 Uiso calc R 1 . .
H H30B 0.4832 0.8074 0.9266 0.034 Uiso calc R 1 . .
H H30C 0.437 0.6257 0.9021 0.034 Uiso calc R 1 . .
H H22 0.1327(12) 0.561(4) 0.7296(12) 0.034(6) Uiso d . 1 . .

loop_
_atom_site_aniso_label
_atom_site_aniso_U_11
_atom_site_aniso_U_22
_atom_site_aniso_U_33
_atom_site_aniso_U_12
_atom_site_aniso_U_13
_atom_site_aniso_U_23
O1 0.0198(5) 0.0170(5) 0.0150(5) -0.0012(4) -0.0024(4) 0.0005(4)
C2 0.0140(6) 0.0142(7) 0.0170(7) -0.0007(5) -0.0014(5) -0.0003(5)
N3 0.0157(5) 0.0134(6) 0.0175(6) -0.0004(5) -0.0026(4) 0.0003(5)
C4 0.0189(7) 0.0196(7) 0.0166(7) -0.0020(6) -0.0020(5) 0.0000(6)
C5 0.0178(6) 0.0184(7) 0.0143(6) -0.0009(6) -0.0006(5) -0.0022(6)
C6 0.0172(7) 0.0242(8) 0.0157(7) -0.0047(6) 0.0015(5) 0.0016(6)
C7 0.0264(8) 0.0308(9) 0.0172(7) -0.0099(7) 0.0023(6) -0.0016(7)
C8 0.0317(9) 0.0466(12) 0.0146(7) -0.0189(9) -0.0030(6) 0.0049(8)
C9 0.0228(8) 0.0445(12) 0.0249(8) -0.0102(8) -0.0044(6) 0.0169(8)
C10 0.0266(8) 0.0332(10) 0.0292(9) 0.0026(7) 0.0007(7) 0.0102(8)
C11 0.0258(8) 0.0278(9) 0.0185(7) 0.0030(7) -0.0011(6) 0.0021(7)
C12 0.0162(7) 0.0381(10) 0.0249(8) -0.0015(7) -0.0024(6) 0.0101(8)
C13 0.0178(7) 0.0148(7) 0.0229(7) 0.0015(6) 0.0016(5) -0.0002(6)
C14 0.0238(8) 0.0186(8) 0.0290(8) 0.0014(6) -0.0048(6) 0.0047(7)
C15 0.0231(7) 0.0167(8) 0.0247(8) -0.0019(6) 0.0026(6) 0.0002(6)
C16 0.0165(7) 0.0122(7) 0.0150(6) 0.0010(5) -0.0006(5) 0.0000(5)
C17 0.0136(6) 0.0138(7) 0.0184(7) 0.0010(5) -0.0006(5) 0.0007(5)
C18 0.0161(6) 0.0138(7) 0.0171(7) 0.0018(5) 0.0012(5) 0.0012(5)
C19 0.0171(7) 0.0176(7) 0.0145(6) 0.0004(5) -0.0007(5) -0.0010(6)
C20 0.0134(6) 0.0149(7) 0.0172(7) 0.0003(5) -0.0005(5) 0.0010(6)
C21 0.0143(6) 0.0153(7) 0.0167(6) 0.0014(5) 0.0020(5) -0.0001(6)
O22 0.0135(5) 0.0222(6) 0.0201(5) -0.0010(4) 0.0000(4) -0.0036(5)
C23 0.0146(6) 0.0202(8) 0.0183(7) 0.0013(6) 0.0023(5) -0.0004(6)
C24 0.0206(7) 0.0260(9) 0.0256(8) 0.0067(7) 0.0036(6) 0.0019(7)
C25 0.0213(7) 0.0246(9) 0.0204(7) -0.0038(6) 0.0029(6) 0.0021(6)
C26 0.0219(7) 0.0259(9) 0.0197(7) -0.0018(7) 0.0041(6) -0.0045(6)
C27 0.0135(6) 0.0207(8) 0.0181(7) -0.0012(6) -0.0004(5) -0.0014(6)
C28 0.0200(7) 0.0207(8) 0.0243(8) -0.0034(6) -0.0002(6) -0.0030(6)
C29 0.0141(7) 0.0334(9) 0.0248(8) -0.0021(6) 0.0025(6) -0.0082(7)
C30 0.0170(7) 0.0271(9) 0.0230(7) 0.0024(6) -0.0030(6) 0.0009(7)

loop_
_atom_type_symbol
_atom_type_description
_atom_type_scat_dispersion_real
_atom_type_scat_dispersion_imag
_atom_type_scat_source
C C 0.0033 0.0016 'International Tables Vol C Tables 4.2.6.8 and 6.1.1.4'
H H 0 0 'International Tables Vol C Tables 4.2.6.8 and 6.1.1.4'
N N 0.0061 0.0033 'International Tables Vol C Tables 4.2.6.8 and 6.1.1.4'
O O 0.0106 0.006 'International Tables Vol C Tables 4.2.6.8 and 6.1.1.4'

loop_
_geom_angle_atom_site_label_1
_geom_angle_atom_site_label_2
_geom_angle_atom_site_label_3
_geom_angle_site_symmetry_1
_geom_angle_site_symmetry_3
_geom_angle
_geom_angle_publ_flag
C2 O1 C5 . . 103.35(11) ?
O1 C2 N3 . . 104.08(11) ?
O1 C2 C16 . . 110.87(12) ?
N3 C2 C16 . . 114.02(12) ?
O1 C2 H2 . . 109.2 ?
N3 C2 H2 . . 109.2 ?
C16 C2 H2 . . 109.2 ?
C13 N3 C4 . . 113.28(13) ?
C13 N3 C2 . . 115.16(12) ?
C4 N3 C2 . . 106.19(11) ?
N3 C4 C12 . . 110.11(12) ?
N3 C4 C5 . . 102.71(11) ?
C12 C4 C5 . . 113.85(14) ?
N3 C4 H4 . . 110 ?
C12 C4 H4 . . 110 ?
C5 C4 H4 . . 110 ?
O1 C5 C6 . . 112.09(13) ?
O1 C5 C4 . . 102.43(11) ?
C6 C5 C4 . . 114.71(12) ?
O1 C5 H5 . . 109.1 ?
C6 C5 H5 . . 109.1 ?
C4 C5 H5 . . 109.1 ?
C11 C6 C7 . . 119.14(16) ?
C11 C6 C5 . . 122.20(14) ?
C7 C6 C5 . . 118.51(16) ?
C8 C7 C6 . . 119.79(18) ?
C8 C7 H7 . . 120.1 ?
C6 C7 H7 . . 120.1 ?
C9 C8 C7 . . 120.60(17) ?
C9 C8 H8 . . 119.7 ?
C7 C8 H8 . . 119.7 ?
C8 C9 C10 . . 119.83(17) ?
C8 C9 H9 . . 120.1 ?
C10 C9 H9 . . 120.1 ?
C9 C10 C11 . . 119.83(19) ?
C9 C10 H10 . . 120.1 ?
C11 C10 H10 . . 120.1 ?
C6 C11 C10 . . 120.75(17) ?
C6 C11 H11 . . 119.6 ?
C10 C11 H11 . . 119.6 ?
C4 C12 H12A . . 109.5 ?
C4 C12 H12B . . 109.5 ?
H12A C12 H12B . . 109.5 ?
C4 C12 H12C . . 109.5 ?
H12A C12 H12C . . 109.5 ?
H12B C12 H12C . . 109.5 ?
N3 C13 C14 . . 111.70(13) ?
N3 C13 C15 . . 109.08(13) ?
C14 C13 C15 . . 109.52(13) ?
N3 C13 H13 . . 108.8 ?
C14 C13 H13 . . 108.8 ?
C15 C13 H13 . . 108.8 ?
C13 C14 H14A . . 109.5 ?
C13 C14 H14B . . 109.5 ?
H14A C14 H14B . . 109.5 ?
C13 C14 H14C . . 109.5 ?
H14A C14 H14C . . 109.5 ?
H14B C14 H14C . . 109.5 ?
C13 C15 H15A . . 109.5 ?
C13 C15 H15B . . 109.5 ?
H15A C15 H15B . . 109.5 ?
C13 C15 H15C . . 109.5 ?
H15A C15 H15C . . 109.5 ?
H15B C15 H15C . . 109.5 ?
C21 C16 C17 . . 119.90(13) ?
C21 C16 C2 . . 117.82(13) ?
C17 C16 C2 . . 122.22(13) ?
O22 C17 C16 . . 120.56(13) ?
O22 C17 C18 . . 119.24(13) ?
C16 C17 C18 . . 120.20(13) ?
C19 C18 C17 . . 117.22(13) ?
C19 C18 C23 . . 121.78(13) ?
C17 C18 C23 . . 120.97(13) ?
C18 C19 C20 . . 124.06(14) ?
C18 C19 H19 . . 118 ?
C20 C19 H19 . . 118 ?
C21 C20 C19 . . 116.77(13) ?
C21 C20 C27 . . 123.82(13) ?
C19 C20 C27 . . 119.41(13) ?
C20 C21 C16 . . 121.85(13) ?
C20 C21 H21 . . 119.1 ?
C16 C21 H21 . . 119.1 ?
C17 O22 H22 . . 103.2(14) ?
C26 C23 C18 . . 112.07(12) ?
C26 C23 C24 . . 106.97(14) ?
C18 C23 C24 . . 110.48(12) ?
C26 C23 C25 . . 107.66(13) ?
C18 C23 C25 . . 109.56(13) ?
C24 C23 C25 . . 110.02(13) ?
C23 C24 H24A . . 109.5 ?
C23 C24 H24B . . 109.5 ?
H24A C24 H24B . . 109.5 ?
C23 C24 H24C . . 109.5 ?
H24A C24 H24C . . 109.5 ?
H24B C24 H24C . . 109.5 ?
C23 C25 H25A . . 109.5 ?
C23 C25 H25B . . 109.5 ?
H25A C25 H25B . . 109.5 ?
C23 C25 H25C . . 109.5 ?
H25A C25 H25C . . 109.5 ?
H25B C25 H25C . . 109.5 ?
C23 C26 H26A . . 109.5 ?
C23 C26 H26B . . 109.5 ?
H26A C26 H26B . . 109.5 ?
C23 C26 H26C . . 109.5 ?
H26A C26 H26C . . 109.5 ?
H26B C26 H26C . . 109.5 ?
C29 C27 C20 . . 112.13(13) ?
C29 C27 C30 . . 107.72(13) ?
C20 C27 C30 . . 109.61(13) ?
C29 C27 C28 . . 108.51(14) ?
C20 C27 C28 . . 109.48(13) ?
C30 C27 C28 . . 109.35(14) ?
C27 C28 H28A . . 109.5 ?
C27 C28 H28B . . 109.5 ?
H28A C28 H28B . . 109.5 ?
C27 C28 H28C . . 109.5 ?
H28A C28 H28C . . 109.5 ?
H28B C28 H28C . . 109.5 ?
C27 C29 H29A . . 109.5 ?
C27 C29 H29B . . 109.5 ?
H29A C29 H29B . . 109.5 ?
C27 C29 H29C . . 109.5 ?
H29A C29 H29C . . 109.5 ?
H29B C29 H29C . . 109.5 ?
C27 C30 H30A . . 109.5 ?
C27 C30 H30B . . 109.5 ?
H30A C30 H30B . . 109.5 ?
C27 C30 H30C . . 109.5 ?
H30A C30 H30C . . 109.5 ?
H30B C30 H30C . . 109.5 ?

loop_
_geom_bond_atom_site_label_1
_geom_bond_atom_site_label_2
_geom_bond_site_symmetry_2
_geom_bond_distance
_geom_bond_publ_flag
O1 C2 . 1.4324(18) ?
O1 C5 . 1.4345(18) ?
C2 N3 . 1.4947(19) ?
C2 C16 . 1.512(2) ?
C2 H2 . 1 ?
N3 C13 . 1.485(2) ?
N3 C4 . 1.4875(19) ?
C4 C12 . 1.527(2) ?
C4 C5 . 1.547(2) ?
C4 H4 . 1 ?
C5 C6 . 1.504(2) ?
C5 H5 . 1 ?
C6 C11 . 1.386(3) ?
C6 C7 . 1.401(2) ?
C7 C8 . 1.391(3) ?
C7 H7 . 0.95 ?
C8 C9 . 1.384(3) ?
C8 H8 . 0.95 ?
C9 C10 . 1.386(3) ?
C9 H9 . 0.95 ?
C10 C11 . 1.394(2) ?
C10 H10 . 0.95 ?
C11 H11 . 0.95 ?
C12 H12A . 0.98 ?
C12 H12B . 0.98 ?
C12 H12C . 0.98 ?
C13 C14 . 1.526(2) ?
C13 C15 . 1.526(2) ?
C13 H13 . 1 ?
C14 H14A . 0.98 ?
C14 H14B . 0.98 ?
C14 H14C . 0.98 ?
C15 H15A . 0.98 ?
C15 H15B . 0.98 ?
C15 H15C . 0.98 ?
C16 C21 . 1.395(2) ?
C16 C17 . 1.405(2) ?
C17 O22 . 1.3652(17) ?
C17 C18 . 1.416(2) ?
C18 C19 . 1.390(2) ?
C18 C23 . 1.539(2) ?
C19 C20 . 1.407(2) ?
C19 H19 . 0.95 ?
C20 C21 . 1.388(2) ?
C20 C27 . 1.534(2) ?
C21 H21 . 0.95 ?
O22 H22 . 0.91(3) ?
C23 C26 . 1.532(2) ?
C23 C24 . 1.541(2) ?
C23 C25 . 1.544(2) ?
C24 H24A . 0.98 ?
C24 H24B . 0.98 ?
C24 H24C . 0.98 ?
C25 H25A . 0.98 ?
C25 H25B . 0.98 ?
C25 H25C . 0.98 ?
C26 H26A . 0.98 ?
C26 H26B . 0.98 ?
C26 H26C . 0.98 ?
C27 C29 . 1.533(2) ?
C27 C30 . 1.541(2) ?
C27 C28 . 1.541(2) ?
C28 H28A . 0.98 ?
C28 H28B . 0.98 ?
C28 H28C . 0.98 ?
C29 H29A . 0.98 ?
C29 H29B . 0.98 ?
C29 H29C . 0.98 ?
C30 H30A . 0.98 ?
C30 H30B . 0.98 ?
C30 H30C . 0.98 ?

loop_
_geom_hbond_atom_site_label_D
_geom_hbond_atom_site_label_H
_geom_hbond_atom_site_label_A
_geom_hbond_site_symmetry_A
_geom_hbond_distance_DH
_geom_hbond_distance_HA
_geom_hbond_distance_DA
_geom_hbond_angle_DHA
O22 H22 N3 . 0.91(3) 1.75(2) 2.6180(17) 158(2)

loop_
_geom_torsion_atom_site_label_1
_geom_torsion_atom_site_label_2
_geom_torsion_atom_site_label_3
_geom_torsion_atom_site_label_4
_geom_torsion_site_symmetry_1
_geom_torsion_site_symmetry_2
_geom_torsion_site_symmetry_3
_geom_torsion_site_symmetry_4
_geom_torsion
_geom_torsion_publ_flag
C5 O1 C2 N3 . . . . -43.06(13) ?
C5 O1 C2 C16 . . . . -166.07(12) ?
O1 C2 N3 C13 . . . . 148.89(12) ?
C16 C2 N3 C13 . . . . -90.19(16) ?
O1 C2 N3 C4 . . . . 22.67(15) ?
C16 C2 N3 C4 . . . . 143.59(13) ?
C13 N3 C4 C12 . . . . 115.78(16) ?
C2 N3 C4 C12 . . . . -116.86(14) ?
C13 N3 C4 C5 . . . . -122.62(14) ?
C2 N3 C4 C5 . . . . 4.73(15) ?
C2 O1 C5 C6 . . . . 169.17(12) ?
C2 O1 C5 C4 . . . . 45.70(14) ?
N3 C4 C5 O1 . . . . -30.41(15) ?
C12 C4 C5 O1 . . . . 88.60(15) ?
N3 C4 C5 C6 . . . . -152.11(13) ?
C12 C4 C5 C6 . . . . -33.09(19) ?
O1 C5 C6 C11 . . . . -20.2(2) ?
C4 C5 C6 C11 . . . . 96.10(18) ?
O1 C5 C6 C7 . . . . 164.23(13) ?
C4 C5 C6 C7 . . . . -79.51(18) ?
C11 C6 C7 C8 . . . . -2.4(2) ?
C5 C6 C7 C8 . . . . 173.36(14) ?
C6 C7 C8 C9 . . . . 0.9(2) ?
C7 C8 C9 C10 . . . . 1.1(3) ?
C8 C9 C10 C11 . . . . -1.6(3) ?
C7 C6 C11 C10 . . . . 1.9(2) ?
C5 C6 C11 C10 . . . . -173.66(16) ?
C9 C10 C11 C6 . . . . 0.1(3) ?
C4 N3 C13 C14 . . . . 170.85(12) ?
C2 N3 C13 C14 . . . . 48.35(18) ?
C4 N3 C13 C15 . . . . -67.93(16) ?
C2 N3 C13 C15 . . . . 169.56(12) ?
O1 C2 C16 C21 . . . . -92.31(16) ?
N3 C2 C16 C21 . . . . 150.63(13) ?
O1 C2 C16 C17 . . . . 90.78(16) ?
N3 C2 C16 C17 . . . . -26.3(2) ?
C21 C16 C17 O22 . . . . -179.16(14) ?
C2 C16 C17 O22 . . . . -2.3(2) ?
C21 C16 C17 C18 . . . . 0.2(2) ?
C2 C16 C17 C18 . . . . 177.09(14) ?
O22 C17 C18 C19 . . . . 179.78(14) ?
C16 C17 C18 C19 . . . . 0.4(2) ?
O22 C17 C18 C23 . . . . 1.4(2) ?
C16 C17 C18 C23 . . . . -178.02(14) ?
C17 C18 C19 C20 . . . . -0.5(2) ?
C23 C18 C19 C20 . . . . 177.89(15) ?
C18 C19 C20 C21 . . . . 0.0(2) ?
C18 C19 C20 C27 . . . . 179.87(15) ?
C19 C20 C21 C16 . . . . 0.7(2) ?
C27 C20 C21 C16 . . . . -179.21(15) ?
C17 C16 C21 C20 . . . . -0.8(2) ?
C2 C16 C21 C20 . . . . -177.78(14) ?
C19 C18 C23 C26 . . . . 1.8(2) ?
C17 C18 C23 C26 . . . . -179.90(15) ?
C19 C18 C23 C24 . . . . 120.96(16) ?
C17 C18 C23 C24 . . . . -60.72(19) ?
C19 C18 C23 C25 . . . . -117.67(16) ?
C17 C18 C23 C25 . . . . 60.66(18) ?
C21 C20 C27 C29 . . . . -2.7(2) ?
C19 C20 C27 C29 . . . . 177.39(15) ?
C21 C20 C27 C30 . . . . -122.31(16) ?
C19 C20 C27 C30 . . . . 57.81(19) ?
C21 C20 C27 C28 . . . . 117.75(17) ?
C19 C20 C27 C28 . . . . -62.13(19) ?

loop_
_cod_related_entry_id
_cod_related_entry_database
_cod_related_entry_code
1 ChemSpider 24744670
